data_4062324
loop_
_publ_author_name
'Cadierno, Victorio'
'Crochet, Pascale'
'D\'iez, Josefina'
'Garc\'ia-Garrido, Sergio E.'
'Gimeno, Jos\'e'

_publ_section_title
;
An Easy Entry to Dimers [{RuX(\m-X)(CO)(P&#x2312;P)}2] (X = Cl, Br;
P&#x2312;P = 1,1&#x2018;-Bis(diphenylphosphino)ferrocene,
1,1&#x2018;-Bis(diisopropylphosphino)ferrocene) from
\h^3^-Allyl-Ruthenium(II) Derivatives [RuX(\h^3^-2-C3H4R)(CO)(P&#x2312;P)]
(R = H, Me): Efficient Catalyst Precursors in Transfer
Hydrogenation of Ketones
;
_journal_issue 25
_journal_name_full Organometallics
_journal_page_first 5226
_journal_page_last 5234
_journal_paper_doi 10.1021/om030530e
_journal_volume 22
_journal_year 2003
_chemical_formula_moiety 'C70 H56 Cl4 Fe2 O2 P4 Ru2, 4(C H2 Cl2)'
_chemical_formula_sum 'C74 H64 Cl12 Fe2 O2 P4 Ru2'
_chemical_formula_weight 1848.37
_space_group_IT_number 2
_symmetry_cell_setting triclinic
_symmetry_space_group_name_Hall '-P 1'
_symmetry_space_group_name_H-M 'P -1'
_cell_angle_alpha 90.154(4)
_cell_angle_beta 103.397(3)
_cell_angle_gamma 113.446(3)
_cell_formula_units_Z 1
_cell_length_a 12.3336(7)
_cell_length_b 12.7635(7)
_cell_length_c 13.2492(8)
_cell_measurement_temperature 150(2)
_cell_volume 1850.86(18)
_diffrn_ambient_temperature 150(2)
_exptl_crystal_density_diffrn 1.658
_cod_depositor_comments
;
The following automatic conversions were performed:
'_symmetry_cell_setting' value 'Triclinic' changed to 'triclinic'
according to '/home/saulius/struct/CIF-dictionaries/cif_core.dic'
dictionary named 'cif_core.dic' version 2.4.1 from 2010-06-29.

Automatic conversion script
Id: cif_fix_enum 1527 2010-12-29 10:47:43Z saulius 
;
_cod_database_code 4062324

loop_
_symmetry_equiv_pos_as_xyz
'x, y, z'
'-x, -y, -z'

loop_
_atom_site_label
_atom_site_type_symbol
_atom_site_fract_x
_atom_site_fract_y
_atom_site_fract_z
_atom_site_U_iso_or_equiv
_atom_site_adp_type
_atom_site_occupancy
_atom_site_symmetry_multiplicity
_atom_site_calc_flag
_atom_site_refinement_flags
_atom_site_disorder_assembly
_atom_site_disorder_group
C18 C 0.3673(4) 0.2546(3) 0.7349(3) 0.0324(9) Uani 1 1 d . . .
H18 H 0.3604 0.2855 0.7955 0.039 Uiso 1 1 calc R . .
C5 C 0.6229(3) 0.5513(3) 0.5931(3) 0.0283(8) Uani 1 1 d . . .
H5 H 0.5543 0.5653 0.5924 0.034 Uiso 1 1 calc R . .
C24 C 0.6266(4) 0.8682(3) 0.9705(3) 0.0311(8) Uani 1 1 d . . .
H24 H 0.5449 0.8353 0.9337 0.037 Uiso 1 1 calc R . .
C25 C 0.6641(4) 0.9487(3) 1.0564(3) 0.0354(9) Uani 1 1 d . . .
H25 H 0.6079 0.9705 1.0763 0.042 Uiso 1 1 calc R . .
C13 C 0.9086(4) 0.3657(4) 0.9134(3) 0.0358(9) Uani 1 1 d . . .
H13 H 0.9931 0.4054 0.9315 0.043 Uiso 1 1 calc R . .
C20 C 0.2791(4) 0.1089(4) 0.5875(3) 0.0371(9) Uani 1 1 d . . .
H20 H 0.2141 0.0444 0.5493 0.045 Uiso 1 1 calc R . .
C16 C 0.6566(4) 0.2468(3) 0.8585(3) 0.0333(9) Uani 1 1 d . . .
H16 H 0.5722 0.2066 0.8412 0.040 Uiso 1 1 calc R . .
C1 C 0.6745(3) 0.4927(3) 0.6689(3) 0.0263(8) Uani 1 1 d . . .
C27 C 0.8696(4) 0.9654(4) 1.0822(3) 0.0389(10) Uani 1 1 d . . .
H27 H 0.9510 0.9979 1.1198 0.047 Uiso 1 1 calc R . .
C14 C 0.8563(4) 0.2507(4) 0.9294(3) 0.0411(10) Uani 1 1 d . . .
H14 H 0.9054 0.2131 0.9579 0.049 Uiso 1 1 calc R . .
C17 C 0.4743(4) 0.3050(3) 0.7025(3) 0.0271(8) Uani 1 1 d . . .
C19 C 0.2702(4) 0.1580(4) 0.6773(3) 0.0366(9) Uani 1 1 d . . .
H19 H 0.1985 0.1259 0.6991 0.044 Uiso 1 1 calc R . .
C3 C 0.7901(4) 0.5469(3) 0.5481(3) 0.0322(9) Uani 1 1 d . . .
H3 H 0.8503 0.5579 0.5129 0.039 Uiso 1 1 calc R . .
C4 C 0.6943(4) 0.5841(3) 0.5193(3) 0.0337(9) Uani 1 1 d . . .
H4 H 0.6806 0.6234 0.4620 0.040 Uiso 1 1 calc R . .
C22 C 0.4832(4) 0.2544(3) 0.6123(3) 0.0309(8) Uani 1 1 d . . .
H22 H 0.5549 0.2862 0.5902 0.037 Uiso 1 1 calc R . .
C15 C 0.7303(4) 0.1923(4) 0.9025(3) 0.0406(10) Uani 1 1 d . . .
H15 H 0.6949 0.1156 0.9142 0.049 Uiso 1 1 calc R . .
C8 C 0.9691(4) 0.7638(3) 0.7500(3) 0.0319(8) Uani 1 1 d . . .
H8 H 1.0407 0.7531 0.7570 0.038 Uiso 1 1 calc R . .
C2 C 0.7791(4) 0.4905(3) 0.6390(3) 0.0296(8) Uani 1 1 d . . .
H2 H 0.8303 0.4575 0.6737 0.036 Uiso 1 1 calc R . .
C7 C 0.8897(3) 0.7268(3) 0.8164(3) 0.0290(8) Uani 1 1 d . . .
H7 H 0.8999 0.6874 0.8744 0.035 Uiso 1 1 calc R . .
C26 C 0.7850(4) 0.9958(4) 1.1116(3) 0.0398(10) Uani 1 1 d . . .
H26 H 0.8098 1.0487 1.1695 0.048 Uiso 1 1 calc R . .
C12 C 0.8354(4) 0.4218(4) 0.8706(3) 0.0317(8) Uani 1 1 d . . .
H12 H 0.8711 0.4996 0.8624 0.038 Uiso 1 1 calc R . .
C10 C 0.8125(4) 0.8187(3) 0.6882(3) 0.0293(8) Uani 1 1 d . . .
H10 H 0.7631 0.8502 0.6476 0.035 Uiso 1 1 calc R . .
C29 C 0.5643(4) 0.7822(3) 0.7331(3) 0.0272(8) Uani 1 1 d . . .
C23 C 0.7110(4) 0.8367(3) 0.9395(3) 0.0283(8) Uani 1 1 d . . .
C30 C 0.4570(4) 0.7105(4) 0.6613(3) 0.0299(8) Uani 1 1 d . . .
H30 H 0.4329 0.6314 0.6580 0.036 Uiso 1 1 calc R . .
C28 C 0.8321(4) 0.8852(3) 0.9954(3) 0.0332(9) Uani 1 1 d . . .
H28 H 0.8889 0.8646 0.9752 0.040 Uiso 1 1 calc R . .
C9 C 0.9217(4) 0.8201(3) 0.6705(3) 0.0345(9) Uani 1 1 d . . .
H9 H 0.9563 0.8522 0.6165 0.041 Uiso 1 1 calc R . .
C6 C 0.7903(4) 0.7606(3) 0.7790(3) 0.0276(8) Uani 1 1 d . . .
C35 C 0.4111(5) 0.5005(4) 0.7978(3) 0.0337(9) Uani 1 1 d . . .
C21 C 0.3869(4) 0.1580(4) 0.5559(3) 0.0354(9) Uani 1 1 d . . .
H21 H 0.3943 0.1256 0.4964 0.042 Uiso 1 1 calc R . .
C34 C 0.5990(4) 0.9010(3) 0.7339(3) 0.0345(9) Uani 1 1 d . . .
H34 H 0.6712 0.9505 0.7799 0.041 Uiso 1 1 calc R . .
C31 C 0.3857(4) 0.7557(4) 0.5947(3) 0.0363(9) Uani 1 1 d . . .
H31 H 0.3146 0.7069 0.5471 0.044 Uiso 1 1 calc R . .
C11 C 0.7076(4) 0.3618(3) 0.8395(3) 0.0286(8) Uani 1 1 d . . .
C37 C 0.9900(7) 0.2538(5) 0.6859(5) 0.0783(19) Uani 1 1 d . . .
H37A H 1.0782 0.2825 0.7002 0.094 Uiso 1 1 calc R . .
H37B H 0.9706 0.2921 0.7379 0.094 Uiso 1 1 calc R . .
C32 C 0.4200(4) 0.8726(4) 0.5989(3) 0.0414(10) Uani 1 1 d . . .
H32 H 0.3709 0.9026 0.5557 0.050 Uiso 1 1 calc R . .
C33 C 0.5283(4) 0.9456(4) 0.6681(3) 0.0398(10) Uani 1 1 d . . .
H33 H 0.5529 1.0247 0.6698 0.048 Uiso 1 1 calc R . .
C36 C 0.7939(6) 0.3700(4) 0.1510(4) 0.0548(13) Uani 1 1 d . . .
H36A H 0.7410 0.4084 0.1236 0.066 Uiso 1 1 calc R . .
H36B H 0.8383 0.3683 0.0999 0.066 Uiso 1 1 calc R . .
Cl1 Cl 0.50032(8) 0.37618(7) 0.98190(6) 0.0276(2) Uani 1 1 d . . .
Cl2 Cl 0.76756(9) 0.60102(8) 1.01314(7) 0.0357(2) Uani 1 1 d . . .
P1 P 0.60961(9) 0.43134(8) 0.77540(7) 0.0244(2) Uani 1 1 d . . .
P2 P 0.65633(9) 0.72631(8) 0.82851(7) 0.0249(2) Uani 1 1 d . . .
Cl4 Cl 0.89796(12) 0.44755(11) 0.26783(13) 0.0660(4) Uani 1 1 d . . .
Cl3 Cl 0.70472(11) 0.22925(11) 0.17059(9) 0.0501(3) Uani 1 1 d . . .
Fe1 Fe 0.79623(5) 0.65455(5) 0.66812(4) 0.02592(16) Uani 1 1 d . . .
O1 O 0.3221(3) 0.4737(3) 0.7505(2) 0.0402(7) Uani 1 1 d . . .
Cl6 Cl 0.93222(16) 0.28642(15) 0.56095(14) 0.0832(5) Uani 1 1 d . . .
Cl5 Cl 0.92928(19) 0.10656(13) 0.69564(16) 0.0920(6) Uani 1 1 d . . .
Ru1 Ru 0.56964(2) 0.54426(2) 0.886566(19) 0.02325(12) Uani 1 1 d . . .

loop_
_atom_site_aniso_label
_atom_site_aniso_U_11
_atom_site_aniso_U_22
_atom_site_aniso_U_33
_atom_site_aniso_U_23
_atom_site_aniso_U_13
_atom_site_aniso_U_12
C18 0.033(2) 0.036(2) 0.0269(18) 0.0033(16) 0.0068(16) 0.0140(19)
C5 0.0253(19) 0.0267(19) 0.0274(18) -0.0019(15) 0.0030(15) 0.0071(16)
C24 0.033(2) 0.026(2) 0.0308(19) 0.0033(15) 0.0072(16) 0.0091(17)
C25 0.046(2) 0.026(2) 0.036(2) 0.0006(16) 0.0160(19) 0.0131(19)
C13 0.032(2) 0.041(2) 0.035(2) -0.0009(18) 0.0019(17) 0.0193(19)
C20 0.037(2) 0.030(2) 0.034(2) 0.0005(17) 0.0018(18) 0.0065(19)
C16 0.035(2) 0.031(2) 0.032(2) 0.0027(16) 0.0072(17) 0.0132(18)
C1 0.0249(18) 0.0258(19) 0.0265(18) 0.0030(14) 0.0079(15) 0.0078(16)
C27 0.038(2) 0.034(2) 0.035(2) -0.0022(17) 0.0047(18) 0.008(2)
C14 0.050(3) 0.044(3) 0.037(2) 0.0029(19) 0.0030(19) 0.031(2)
C17 0.0287(19) 0.0228(18) 0.0278(18) 0.0020(14) 0.0051(15) 0.0097(16)
C19 0.030(2) 0.035(2) 0.038(2) 0.0039(17) 0.0095(17) 0.0055(19)
C3 0.035(2) 0.033(2) 0.0268(19) 0.0008(16) 0.0131(16) 0.0098(18)
C4 0.037(2) 0.034(2) 0.0251(18) 0.0002(16) 0.0030(16) 0.0131(19)
C22 0.030(2) 0.031(2) 0.0318(19) 0.0026(16) 0.0104(16) 0.0113(18)
C15 0.054(3) 0.034(2) 0.035(2) 0.0063(18) 0.007(2) 0.022(2)
C8 0.0236(19) 0.027(2) 0.041(2) -0.0040(16) 0.0072(16) 0.0063(17)
C2 0.031(2) 0.027(2) 0.0291(18) -0.0006(15) 0.0092(16) 0.0090(17)
C7 0.0259(19) 0.028(2) 0.0296(19) -0.0029(15) 0.0012(15) 0.0100(17)
C26 0.050(3) 0.029(2) 0.034(2) -0.0005(17) 0.0101(19) 0.009(2)
C12 0.032(2) 0.032(2) 0.0313(19) 0.0000(16) 0.0053(16) 0.0144(18)
C10 0.033(2) 0.0216(19) 0.0299(19) 0.0033(15) 0.0080(16) 0.0077(17)
C29 0.030(2) 0.030(2) 0.0257(17) 0.0057(15) 0.0079(15) 0.0168(17)
C23 0.031(2) 0.0251(19) 0.0287(18) 0.0064(15) 0.0076(16) 0.0114(17)
C30 0.032(2) 0.033(2) 0.0278(18) 0.0059(16) 0.0096(16) 0.0151(18)
C28 0.035(2) 0.030(2) 0.031(2) 0.0013(16) 0.0074(17) 0.0103(18)
C9 0.035(2) 0.026(2) 0.040(2) 0.0006(17) 0.0171(18) 0.0057(18)
C6 0.029(2) 0.0257(19) 0.0242(17) -0.0012(14) 0.0022(15) 0.0093(16)
C35 0.054(3) 0.030(2) 0.0281(19) 0.0070(16) 0.018(2) 0.025(2)
C21 0.040(2) 0.034(2) 0.0291(19) -0.0009(16) 0.0044(17) 0.015(2)
C34 0.040(2) 0.029(2) 0.033(2) 0.0017(16) 0.0092(18) 0.0121(19)
C31 0.031(2) 0.047(3) 0.033(2) 0.0052(18) 0.0055(17) 0.020(2)
C11 0.033(2) 0.032(2) 0.0237(17) 0.0013(15) 0.0056(15) 0.0172(18)
C37 0.097(5) 0.047(3) 0.084(4) 0.006(3) 0.018(4) 0.025(4)
C32 0.049(3) 0.054(3) 0.034(2) 0.0128(19) 0.0100(19) 0.036(2)
C33 0.052(3) 0.035(2) 0.038(2) 0.0065(18) 0.009(2) 0.024(2)
C36 0.076(4) 0.051(3) 0.058(3) 0.013(2) 0.030(3) 0.039(3)
Cl1 0.0334(5) 0.0260(5) 0.0264(4) 0.0034(3) 0.0108(4) 0.0135(4)
Cl2 0.0371(5) 0.0364(5) 0.0337(5) 0.0047(4) 0.0073(4) 0.0160(4)
P1 0.0256(5) 0.0242(5) 0.0235(4) 0.0019(4) 0.0062(4) 0.0104(4)
P2 0.0243(5) 0.0244(5) 0.0250(4) 0.0030(4) 0.0053(4) 0.0094(4)
Cl4 0.0401(7) 0.0460(7) 0.1069(11) -0.0066(7) 0.0045(7) 0.0203(6)
Cl3 0.0401(6) 0.0531(7) 0.0545(7) -0.0014(5) 0.0102(5) 0.0175(5)
Fe1 0.0245(3) 0.0259(3) 0.0261(3) 0.0024(2) 0.0070(2) 0.0085(3)
O1 0.0409(19) 0.0379(17) 0.0427(17) 0.0032(13) 0.0159(15) 0.0141(15)
Cl6 0.0704(10) 0.0838(11) 0.0857(11) 0.0262(9) 0.0187(8) 0.0221(9)
Cl5 0.0991(14) 0.0453(8) 0.1135(14) 0.0141(8) 0.0090(11) 0.0210(9)
Ru1 0.02414(18) 0.02428(19) 0.02174(17) 0.00237(12) 0.00580(12) 0.01033(14)

loop_
_geom_bond_atom_site_label_1
_geom_bond_atom_site_label_2
_geom_bond_distance
_geom_bond_site_symmetry_2
_geom_bond_publ_flag
C18 C17 1.387(15) . ?
C18 C19 1.39(5) . ?
C18 H18 0.9300 . ?
C5 C4 1.42(2) . ?
C5 C1 1.43(4) . ?
C5 Fe1 2.02(5) . ?
C5 H5 0.9300 . ?
C24 C25 1.39(6) . ?
C24 C23 1.395(10) . ?
C24 H24 0.9300 . ?
C25 C26 1.38(2) . ?
C25 H25 0.9300 . ?
C13 C14 1.387(17) . ?
C13 C12 1.39(2) . ?
C13 H13 0.9300 . ?
C20 C21 1.389(15) . ?
C20 C19 1.39(4) . ?
C20 H20 0.9300 . ?
C16 C15 1.38(2) . ?
C16 C11 1.396(19) . ?
C16 H16 0.9300 . ?
C1 C2 1.445(5) . ?
C1 P1 1.81(4) . ?
C1 Fe1 2.016(4) . ?
C27 C26 1.379(10) . ?
C27 C28 1.40(6) . ?
C27 H27 0.9300 . ?
C14 C15 1.386(15) . ?
C14 H14 0.9300 . ?
C17 C22 1.41(4) . ?
C17 P1 1.85(6) . ?
C19 H19 0.9300 . ?
C3 C2 1.41(4) . ?
C3 C4 1.416(11) . ?
C3 Fe1 2.07(7) . ?
C3 H3 0.9300 . ?
C4 Fe1 2.06(6) . ?
C4 H4 0.9300 . ?
C22 C21 1.38(5) . ?
C22 H22 0.9300 . ?
C15 H15 0.9300 . ?
C8 C7 1.41(2) . ?
C8 C9 1.42(4) . ?
C8 Fe1 2.06(5) . ?
C8 H8 0.9300 . ?
C2 Fe1 2.05(3) . ?
C2 H2 0.9300 . ?
C7 C6 1.440(12) . ?
C7 Fe1 2.04(6) . ?
C7 H7 0.9300 . ?
C26 H26 0.9300 . ?
C12 C11 1.407(17) . ?
C12 H12 0.9300 . ?
C10 C9 1.413(6) . ?
C10 C6 1.44(4) . ?
C10 Fe1 2.035(19) . ?
C10 H10 0.9300 . ?
C29 C30 1.40(4) . ?
C29 C34 1.401(6) . ?
C29 P2 1.84(3) . ?
C23 C28 1.38(2) . ?
C23 P2 1.84(8) . ?
C30 C31 1.39(3) . ?
C30 H30 0.9300 . ?
C28 H28 0.9300 . ?
C9 Fe1 2.058(5) . ?
C9 H9 0.9300 . ?
C6 P2 1.811(12) . ?
C6 Fe1 2.03(7) . ?
C35 O1 1.048(15) . ?
C35 Ru1 1.89(2) . ?
C21 H21 0.9300 . ?
C34 C33 1.37(3) . ?
C34 H34 0.9300 . ?
C31 C32 1.376(8) . ?
C31 H31 0.9300 . ?
C11 P1 1.83(3) . ?
C37 Cl5 1.741(11) . ?
C37 Cl6 1.76(3) . ?
C37 H37A 0.9700 . ?
C37 H37B 0.9700 . ?
C32 C33 1.39(4) . ?
C32 H32 0.9300 . ?
C33 H33 0.9300 . ?
C36 Cl3 1.751(19) . ?
C36 Cl4 1.76(6) . ?
C36 H36A 0.9700 . ?
C36 H36B 0.9700 . ?
Cl1 Ru1 2.44(8) . ?
Cl1 Ru1 2.49(5) 2_667 ?
Cl2 Ru1 2.45(3) . ?
P1 Ru1 2.32(6) . ?
P2 Ru1 2.35(5) . ?
Ru1 Cl1 2.49(5) 2_667 ?
